data_4345513
loop_
_publ_author_name
'Mandapati, Pavan'
'Giesbrecht, Patrick K.'
'Davis, Rebecca L.'
'Herbert, David E.'

_publ_section_title
;
 Phenanthridine-Containing Pincer-like Amido Complexes of Nickel,
 Palladium, and Platinum.
;
_journal_issue 6
_journal_name_full 'Inorganic chemistry'
_journal_page_first 3674
_journal_page_last 3685
_journal_paper_doi 10.1021/acs.inorgchem.7b00075
_journal_volume 56
_journal_year 2017
_chemical_formula_moiety 'C23 H17 N3'
_chemical_formula_sum 'C23 H17 N3'
_chemical_formula_weight 335.39
_chemical_name_common (2-methyl-4-phenanthridinyl)(8-quinolinyl)amine
_space_group_crystal_system monoclinic
_space_group_IT_number 14
_space_group_name_Hall '-P 2ybc'
_space_group_name_H-M_alt 'P 1 21/c 1'
_symmetry_space_group_name_Hall '-P 2ybc'
_symmetry_space_group_name_H-M 'P 1 21/c 1'
_atom_sites_solution_hydrogens geom
_audit_creation_method SHELXL-2014/7
_cell_angle_alpha 90
_cell_angle_beta 98.19(3)
_cell_angle_gamma 90
_cell_formula_units_Z 4
_cell_length_a 7.6896(15)
_cell_length_b 18.267(4)
_cell_length_c 12.396(3)
_cell_measurement_reflns_used 9137
_cell_measurement_temperature 293(2)
_cell_measurement_theta_max 59.921
_cell_measurement_theta_min 5.352
_cell_volume 1723.5(7)
_computing_cell_refinement 'Bruker SAINT'
_computing_data_collection 'Bruker APEX2'
_computing_data_reduction 'Bruker SAINT, SADABS and XPREP'
_computing_molecular_graphics 'Bruker SHELXTL'
_computing_publication_material 'Bruker SHELXTL'
_computing_structure_refinement 'SHELXL-2014/7 (Sheldrick, 2014)'
_computing_structure_solution 'SHELXS-97 (Sheldrick, 2008)'
_diffrn_ambient_temperature 293(2)
_diffrn_measured_fraction_theta_full 0.997
_diffrn_measured_fraction_theta_max 0.998
_diffrn_measurement_device_type 'Bruker APEX-II CCD'
_diffrn_measurement_method '\w scans'
_diffrn_radiation_type MoK\a
_diffrn_radiation_wavelength 0.71073
_diffrn_reflns_av_R_equivalents 0.0208
_diffrn_reflns_av_unetI/netI 0.0156
_diffrn_reflns_Laue_measured_fraction_full 0.997
_diffrn_reflns_Laue_measured_fraction_max 0.998
_diffrn_reflns_limit_h_max 10
_diffrn_reflns_limit_h_min -10
_diffrn_reflns_limit_k_max 25
_diffrn_reflns_limit_k_min -25
_diffrn_reflns_limit_l_max 17
_diffrn_reflns_limit_l_min -17
_diffrn_reflns_number 19759
_diffrn_reflns_point_group_measured_fraction_full 0.997
_diffrn_reflns_point_group_measured_fraction_max 0.998
_diffrn_reflns_theta_full 25.242
_diffrn_reflns_theta_max 30.054
_diffrn_reflns_theta_min 2.676
_exptl_absorpt_coefficient_mu 0.077
_exptl_absorpt_correction_T_max 0.9562
_exptl_absorpt_correction_T_min 0.9053
_exptl_absorpt_correction_type multi-scan
_exptl_absorpt_process_details SADABS
_exptl_crystal_colour red
_exptl_crystal_density_diffrn 1.293
_exptl_crystal_description block
_exptl_crystal_F_000 704
_exptl_crystal_size_max 0.25
_exptl_crystal_size_mid 0.20
_exptl_crystal_size_min 0.20
_refine_diff_density_max 0.265
_refine_diff_density_min -0.303
_refine_diff_density_rms 0.047
_refine_ls_extinction_coef 0.019(3)
_refine_ls_extinction_expression Fc^*^=kFc[1+0.001xFc^2^\l^3^/sin(2\q)]^-1/4^
_refine_ls_extinction_method 'SHELXL-2014/7 (Sheldrick 2014'
_refine_ls_goodness_of_fit_ref 1.034
_refine_ls_hydrogen_treatment constr
_refine_ls_matrix_type full
_refine_ls_number_parameters 237
_refine_ls_number_reflns 5034
_refine_ls_number_restraints 0
_refine_ls_restrained_S_all 1.034
_refine_ls_R_factor_all 0.0746
_refine_ls_R_factor_gt 0.0614
_refine_ls_shift/su_max 0.000
_refine_ls_shift/su_mean 0.000
_refine_ls_structure_factor_coef Fsqd
_refine_ls_weighting_details 'w=1/[\s^2^(Fo^2^)+(0.0936P)^2^+0.3869P] where P=(Fo^2^+2Fc^2^)/3'
_refine_ls_weighting_scheme calc
_refine_ls_wR_factor_gt 0.1738
_refine_ls_wR_factor_ref 0.1883
_reflns_Friedel_coverage 0.000
_reflns_number_gt 3867
_reflns_number_total 5034
_reflns_threshold_expression 'I > 2\s(I)'
_cod_data_source_file ic7b00075_si_002.cif
_cod_data_source_block L2
_cod_depositor_comments 'Adding full bibliography for 4345513--4345520.cif.'
_cod_original_cell_volume 1723.5(6)
_cod_database_code 4345513
_shelx_shelxl_version_number 2014/7
_shelx_space_group_comment
; 
The symmetry employed for this shelxl refinement is uniquely defined 
by the following loop, which should always be used as a source of 
symmetry information in preference to the above space-group names. 
They are only intended as comments. 
;

loop_
_space_group_symop_operation_xyz
'x, y, z'
'-x, y+1/2, -z+1/2'
'-x, -y, -z'
'x, -y-1/2, z-1/2'

loop_
_atom_site_label
_atom_site_type_symbol
_atom_site_fract_x
_atom_site_fract_y
_atom_site_fract_z
_atom_site_U_iso_or_equiv
_atom_site_adp_type
_atom_site_occupancy
_atom_site_site_symmetry_order
_atom_site_calc_flag
_atom_site_refinement_flags_posn
_atom_site_refinement_flags_adp
C1 C 0.0882(2) 0.72567(9) 0.07370(12) 0.0573(4) Uani 1 1 d . .
H1 H 0.0107 0.7155 0.1228 0.069 Uiso 1 1 calc R U
C2 C 0.04613(19) 0.78485(9) -0.00050(11) 0.0513(3) Uani 1 1 d . .
C3 C -0.1023(2) 0.82920(11) 0.00350(15) 0.0671(5) Uani 1 1 d . .
H3 H -0.1784 0.8189 0.0535 0.081 Uiso 1 1 calc R U
C4 C -0.1353(3) 0.88736(12) -0.06578(18) 0.0774(5) Uani 1 1 d . .
H4 H -0.2322 0.9172 -0.0619 0.093 Uiso 1 1 calc R U
C5 C -0.0227(2) 0.90186(11) -0.14279(17) 0.0717(5) Uani 1 1 d . .
H5 H -0.0462 0.9413 -0.1901 0.086 Uiso 1 1 calc R U
C6 C 0.1212(2) 0.85889(9) -0.14931(12) 0.0563(4) Uani 1 1 d . .
H6 H 0.1934 0.8688 -0.2017 0.068 Uiso 1 1 calc R U
C7 C 0.16080(18) 0.79975(8) -0.07725(10) 0.0460(3) Uani 1 1 d . .
C8 C 0.31432(17) 0.75403(8) -0.07599(10) 0.0442(3) Uani 1 1 d . .
C9 C 0.34196(18) 0.69863(8) 0.00343(10) 0.0462(3) Uani 1 1 d . .
C10 C 0.49356(19) 0.65251(8) 0.00989(11) 0.0502(3) Uani 1 1 d . .
C11 C 0.6092(2) 0.66336(9) -0.06453(12) 0.0551(4) Uani 1 1 d . .
H11 H 0.7085 0.6339 -0.0612 0.066 Uiso 1 1 calc R U
C12 C 0.58008(19) 0.71769(9) -0.14471(12) 0.0531(3) Uani 1 1 d . .
C13 C 0.43606(19) 0.76258(9) -0.15004(11) 0.0503(3) Uani 1 1 d . .
H13 H 0.4186 0.7990 -0.2030 0.060 Uiso 1 1 calc R U
C14 C 0.7078(2) 0.72574(12) -0.22629(16) 0.0709(5) Uani 1 1 d . .
H14A H 0.6567 0.7562 -0.2855 0.106 Uiso 1 1 calc R U
H14B H 0.7332 0.6784 -0.2538 0.106 Uiso 1 1 calc R U
H14C H 0.8145 0.7477 -0.1913 0.106 Uiso 1 1 calc R U
C15 C 0.4068(3) 0.48291(12) 0.34366(18) 0.0829(6) Uani 1 1 d . .
H15 H 0.3083 0.4957 0.3752 0.099 Uiso 1 1 calc R U
C16 C 0.5079(3) 0.42451(13) 0.3883(2) 0.0867(7) Uani 1 1 d . .
H16 H 0.4788 0.3998 0.4488 0.104 Uiso 1 1 calc R U
C17 C 0.6495(3) 0.40428(11) 0.34212(17) 0.0753(5) Uani 1 1 d . .
H17 H 0.7177 0.3648 0.3702 0.090 Uiso 1 1 calc R U
C18 C 0.6941(2) 0.44278(9) 0.25167(13) 0.0575(4) Uani 1 1 d . .
C19 C 0.58466(19) 0.50195(8) 0.21320(11) 0.0498(3) Uani 1 1 d . .
C20 C 0.6225(2) 0.54434(9) 0.12171(12) 0.0566(4) Uani 1 1 d . .
C21 C 0.7647(3) 0.52358(15) 0.0744(2) 0.1007(9) Uani 1 1 d . .
H21 H 0.7920 0.5494 0.0144 0.121 Uiso 1 1 calc R U
C22 C 0.8703(4) 0.46427(16) 0.1141(2) 0.1071(10) Uani 1 1 d . .
H22 H 0.9658 0.4519 0.0795 0.129 Uiso 1 1 calc R U
C23 C 0.8383(3) 0.42456(11) 0.20069(18) 0.0758(5) Uani 1 1 d . .
H23 H 0.9111 0.3857 0.2259 0.091 Uiso 1 1 calc R U
N1 N 0.22741(18) 0.68501(8) 0.07735(10) 0.0553(3) Uani 1 1 d . .
N2 N 0.50694(19) 0.60073(8) 0.09190(11) 0.0624(4) Uani 1 1 d . .
H2 H 0.4261 0.6045 0.1329 0.075 Uiso 1 1 calc R U
N3 N 0.44170(19) 0.52142(8) 0.25932(12) 0.0633(4) Uani 1 1 d . .

loop_
_atom_site_aniso_label
_atom_site_aniso_U_11
_atom_site_aniso_U_22
_atom_site_aniso_U_33
_atom_site_aniso_U_23
_atom_site_aniso_U_13
_atom_site_aniso_U_12
C1 0.0578(8) 0.0712(9) 0.0484(7) 0.0067(6) 0.0262(6) 0.0047(7)
C2 0.0492(7) 0.0631(8) 0.0444(7) 0.0003(6) 0.0167(5) 0.0005(6)
C3 0.0595(9) 0.0829(12) 0.0648(10) 0.0057(8) 0.0287(7) 0.0118(8)
C4 0.0683(11) 0.0870(13) 0.0822(12) 0.0139(10) 0.0294(9) 0.0243(9)
C5 0.0691(11) 0.0716(11) 0.0778(12) 0.0173(9) 0.0220(9) 0.0141(8)
C6 0.0557(8) 0.0624(9) 0.0534(8) 0.0075(6) 0.0169(6) 0.0009(6)
C7 0.0456(7) 0.0547(7) 0.0393(6) -0.0017(5) 0.0111(5) -0.0033(5)
C8 0.0444(6) 0.0535(7) 0.0364(6) -0.0018(5) 0.0118(5) -0.0040(5)
C9 0.0481(7) 0.0562(7) 0.0370(6) 0.0005(5) 0.0151(5) -0.0009(5)
C10 0.0525(7) 0.0586(8) 0.0417(6) 0.0030(5) 0.0147(5) 0.0030(6)
C11 0.0497(7) 0.0682(9) 0.0507(7) 0.0037(6) 0.0187(6) 0.0049(6)
C12 0.0486(7) 0.0688(9) 0.0454(7) 0.0017(6) 0.0189(6) -0.0033(6)
C13 0.0504(7) 0.0621(8) 0.0411(6) 0.0051(5) 0.0157(5) -0.0038(6)
C14 0.0634(10) 0.0923(13) 0.0647(10) 0.0117(9) 0.0355(8) 0.0033(9)
C15 0.0816(13) 0.0882(14) 0.0871(13) 0.0345(11) 0.0408(11) 0.0168(10)
C16 0.0908(14) 0.0872(14) 0.0884(14) 0.0378(11) 0.0339(11) 0.0124(11)
C17 0.0816(12) 0.0652(10) 0.0792(12) 0.0223(9) 0.0120(10) 0.0116(9)
C18 0.0613(9) 0.0533(8) 0.0578(8) -0.0004(6) 0.0081(7) 0.0038(6)
C19 0.0535(7) 0.0499(7) 0.0468(7) -0.0004(5) 0.0096(6) 0.0012(6)
C20 0.0618(9) 0.0632(9) 0.0481(7) 0.0041(6) 0.0187(6) 0.0114(7)
C21 0.1095(17) 0.1162(18) 0.0910(15) 0.0412(13) 0.0647(13) 0.0544(15)
C22 0.1082(18) 0.1187(19) 0.1093(18) 0.0348(15) 0.0665(15) 0.0599(16)
C23 0.0794(12) 0.0721(11) 0.0793(12) 0.0067(9) 0.0228(9) 0.0273(9)
N1 0.0596(7) 0.0652(8) 0.0461(6) 0.0089(5) 0.0244(5) 0.0052(6)
N2 0.0653(8) 0.0740(9) 0.0538(7) 0.0169(6) 0.0287(6) 0.0189(7)
N3 0.0618(8) 0.0676(8) 0.0647(8) 0.0158(6) 0.0238(6) 0.0086(6)

loop_
_atom_type_symbol
_atom_type_description
_atom_type_scat_dispersion_real
_atom_type_scat_dispersion_imag
_atom_type_scat_source
C C 0.0033 0.0016 'International Tables Vol C Tables 4.2.6.8 and 6.1.1.4'
H H 0.0000 0.0000 'International Tables Vol C Tables 4.2.6.8 and 6.1.1.4'
N N 0.0061 0.0033 'International Tables Vol C Tables 4.2.6.8 and 6.1.1.4'

loop_
_geom_angle_atom_site_label_1
_geom_angle_atom_site_label_2
_geom_angle_atom_site_label_3
_geom_angle
N1 C1 C2 124.50(13)
N1 C1 H1 117.7
C2 C1 H1 117.7
C3 C2 C7 120.03(14)
C3 C2 C1 121.64(13)
C7 C2 C1 118.30(13)
C4 C3 C2 120.31(15)
C4 C3 H3 119.8
C2 C3 H3 119.8
C3 C4 C5 119.79(17)
C3 C4 H4 120.1
C5 C4 H4 120.1
C6 C5 C4 120.99(17)
C6 C5 H5 119.5
C4 C5 H5 119.5
C5 C6 C7 120.42(14)
C5 C6 H6 119.8
C7 C6 H6 119.8
C6 C7 C2 118.44(13)
C6 C7 C8 123.59(12)
C2 C7 C8 117.96(13)
C9 C8 C13 119.16(13)
C9 C8 C7 117.73(11)
C13 C8 C7 123.11(12)
N1 C9 C8 123.16(13)
N1 C9 C10 116.63(12)
C8 C9 C10 120.21(12)
N2 C10 C11 126.94(14)
N2 C10 C9 114.76(12)
C11 C10 C9 118.30(13)
C10 C11 C12 121.45(14)
C10 C11 H11 119.3
C12 C11 H11 119.3
C13 C12 C11 120.29(12)
C13 C12 C14 120.38(14)
C11 C12 C14 119.32(14)
C12 C13 C8 120.57(13)
C12 C13 H13 119.7
C8 C13 H13 119.7
C12 C14 H14A 109.5
C12 C14 H14B 109.5
H14A C14 H14B 109.5
C12 C14 H14C 109.5
H14A C14 H14C 109.5
H14B C14 H14C 109.5
N3 C15 C16 124.07(19)
N3 C15 H15 118.0
C16 C15 H15 118.0
C17 C16 C15 118.73(18)
C17 C16 H16 120.6
C15 C16 H16 120.6
C16 C17 C18 120.22(17)
C16 C17 H17 119.9
C18 C17 H17 119.9
C23 C18 C17 122.86(17)
C23 C18 C19 120.33(16)
C17 C18 C19 116.82(15)
N3 C19 C18 122.59(14)
N3 C19 C20 117.29(14)
C18 C19 C20 120.12(14)
C21 C20 N2 128.19(16)
C21 C20 C19 116.98(16)
N2 C20 C19 114.83(13)
C20 C21 C22 121.55(19)
C20 C21 H21 119.2
C22 C21 H21 119.2
C23 C22 C21 122.31(18)
C23 C22 H22 118.8
C21 C22 H22 118.8
C22 C23 C18 118.71(17)
C22 C23 H23 120.6
C18 C23 H23 120.6
C1 N1 C9 118.31(13)
C20 N2 C10 133.44(13)
C20 N2 H2 113.3
C10 N2 H2 113.3
C15 N3 C19 117.56(15)

loop_
_geom_bond_atom_site_label_1
_geom_bond_atom_site_label_2
_geom_bond_distance
C1 N1 1.298(2)
C1 C2 1.426(2)
C1 H1 0.9300
C2 C3 1.406(2)
C2 C7 1.4127(18)
C3 C4 1.367(3)
C3 H3 0.9300
C4 C5 1.403(3)
C4 H4 0.9300
C5 C6 1.369(2)
C5 H5 0.9300
C6 C7 1.407(2)
C6 H6 0.9300
C7 C8 1.4444(19)
C8 C9 1.4068(19)
C8 C13 1.4100(18)
C9 N1 1.3811(17)
C9 C10 1.431(2)
C10 N2 1.3817(19)
C10 C11 1.3839(19)
C11 C12 1.400(2)
C11 H11 0.9300
C12 C13 1.372(2)
C12 C14 1.514(2)
C13 H13 0.9300
C14 H14A 0.9600
C14 H14B 0.9600
C14 H14C 0.9600
C15 N3 1.319(2)
C15 C16 1.388(3)
C15 H15 0.9300
C16 C17 1.352(3)
C16 H16 0.9300
C17 C18 1.407(3)
C17 H17 0.9300
C18 C23 1.393(2)
C18 C19 1.410(2)
C19 N3 1.357(2)
C19 C20 1.437(2)
C20 C21 1.366(2)
C20 N2 1.376(2)
C21 C22 1.401(3)
C21 H21 0.9300
C22 C23 1.346(3)
C22 H22 0.9300
C23 H23 0.9300
N2 H2 0.8600

loop_
_geom_torsion_atom_site_label_1
_geom_torsion_atom_site_label_2
_geom_torsion_atom_site_label_3
_geom_torsion_atom_site_label_4
_geom_torsion
N1 C1 C2 C3 -176.68(17)
N1 C1 C2 C7 1.5(3)
C7 C2 C3 C4 -0.8(3)
C1 C2 C3 C4 177.32(18)
C2 C3 C4 C5 1.4(3)
C3 C4 C5 C6 -0.5(3)
C4 C5 C6 C7 -1.1(3)
C5 C6 C7 C2 1.7(2)
C5 C6 C7 C8 -177.18(16)
C3 C2 C7 C6 -0.8(2)
C1 C2 C7 C6 -178.91(14)
C3 C2 C7 C8 178.15(14)
C1 C2 C7 C8 0.0(2)
C6 C7 C8 C9 177.36(13)
C2 C7 C8 C9 -1.49(19)
C6 C7 C8 C13 -2.6(2)
C2 C7 C8 C13 178.57(13)
C13 C8 C9 N1 -178.24(13)
C7 C8 C9 N1 1.8(2)
C13 C8 C9 C10 1.1(2)
C7 C8 C9 C10 -178.85(12)
N1 C9 C10 N2 -1.3(2)
C8 C9 C10 N2 179.35(13)
N1 C9 C10 C11 178.48(14)
C8 C9 C10 C11 -0.9(2)
N2 C10 C11 C12 179.52(16)
C9 C10 C11 C12 -0.2(2)
C10 C11 C12 C13 1.1(2)
C10 C11 C12 C14 -178.14(16)
C11 C12 C13 C8 -0.9(2)
C14 C12 C13 C8 178.35(15)
C9 C8 C13 C12 -0.2(2)
C7 C8 C13 C12 179.73(14)
N3 C15 C16 C17 -1.3(4)
C15 C16 C17 C18 1.0(4)
C16 C17 C18 C23 180.0(2)
C16 C17 C18 C19 -0.2(3)
C23 C18 C19 N3 179.33(17)
C17 C18 C19 N3 -0.5(2)
C23 C18 C19 C20 -0.7(3)
C17 C18 C19 C20 179.47(16)
N3 C19 C20 C21 -178.8(2)
C18 C19 C20 C21 1.2(3)
N3 C19 C20 N2 0.2(2)
C18 C19 C20 N2 -179.79(15)
N2 C20 C21 C22 -179.7(2)
C19 C20 C21 C22 -0.8(4)
C20 C21 C22 C23 -0.1(5)
C21 C22 C23 C18 0.7(5)
C17 C18 C23 C22 179.6(2)
C19 C18 C23 C22 -0.3(3)
C2 C1 N1 C9 -1.2(3)
C8 C9 N1 C1 -0.5(2)
C10 C9 N1 C1 -179.84(14)
C21 C20 N2 C10 0.2(4)
C19 C20 N2 C10 -178.74(17)
C11 C10 N2 C20 -4.3(3)
C9 C10 N2 C20 175.47(17)
C16 C15 N3 C19 0.6(4)
C18 C19 N3 C15 0.3(3)
C20 C19 N3 C15 -179.69(18)
